data_7001449
loop_
_publ_author_name
'Lermontova, El'mira Kh.'
'Huan, MengMeng'
'Churakov, Andrei V.'
'Howard, Judith A. K.'
'Zabalov, Maxim V.'
'Karlov, Sergey S.'
'Zaitseva, Galina S.'

_publ_section_title
;
 Novel derivatives of hypervalent germanium: synthesis, structure, and
 stability
;
_journal_issue 24
_journal_name_full 'Dalton Transactions'
_journal_page_first 4695
_journal_page_last 4702
_journal_paper_doi 10.1039/b901885a
_journal_year 2009
_chemical_formula_moiety 'C17 H11 Cl2 F10 Ge N3, 1.5 (C7 H8)'
_chemical_formula_sum 'C27.5 H23 Cl2 F10 Ge N3'
_chemical_formula_weight 728.98
_chemical_name_systematic
;
?
;
_space_group_IT_number 14
_symmetry_cell_setting monoclinic
_symmetry_space_group_name_Hall '-P 2ybc'
_symmetry_space_group_name_H-M 'P 1 21/c 1'
_atom_sites_solution_hydrogens geom
_atom_sites_solution_primary direct
_atom_sites_solution_secondary difmap
_audit_creation_method SHELXL-97
_cell_angle_alpha 90.00
_cell_angle_beta 90.241(2)
_cell_angle_gamma 90.00
_cell_formula_units_Z 4
_cell_length_a 7.4562(6)
_cell_length_b 22.0794(17)
_cell_length_c 17.7878(14)
_cell_measurement_reflns_used 5342
_cell_measurement_temperature 120(2)
_cell_measurement_theta_max 28.590
_cell_measurement_theta_min 2.470
_cell_volume 2928.4(4)
_computing_structure_refinement 'SHELXL-97 (Sheldrick, 1997)'
_computing_structure_solution 'SHELXS-97 (Sheldrick, 1990)'
_diffrn_ambient_temperature 120(2)
_diffrn_measured_fraction_theta_full 0.980
_diffrn_measured_fraction_theta_max 0.980
_diffrn_measurement_device_type 'Bruker SMART APEX'
_diffrn_measurement_method \w
_diffrn_radiation_monochromator graphite
_diffrn_radiation_source 'fine-focus sealed tube'
_diffrn_radiation_type MoK\a
_diffrn_radiation_wavelength 0.71073
_diffrn_reflns_av_R_equivalents 0.0285
_diffrn_reflns_av_sigmaI/netI 0.0351
_diffrn_reflns_limit_h_max 9
_diffrn_reflns_limit_h_min -7
_diffrn_reflns_limit_k_max 28
_diffrn_reflns_limit_k_min -28
_diffrn_reflns_limit_l_max 22
_diffrn_reflns_limit_l_min -22
_diffrn_reflns_number 19274
_diffrn_reflns_theta_full 27.00
_diffrn_reflns_theta_max 27.00
_diffrn_reflns_theta_min 2.47
_diffrn_standards_decay_% 0
_diffrn_standards_interval_time 0
_diffrn_standards_number 0
_exptl_absorpt_coefficient_mu 1.317
_exptl_absorpt_correction_T_max 0.8580
_exptl_absorpt_correction_T_min 0.7605
_exptl_absorpt_correction_type multi-scan
_exptl_absorpt_process_details 'SADABS (Bruker, 2004)'
_exptl_crystal_colour colourless
_exptl_crystal_density_diffrn 1.653
_exptl_crystal_density_method 'not measured'
_exptl_crystal_description block
_exptl_crystal_F_000 1460
_exptl_crystal_size_max 0.22
_exptl_crystal_size_mid 0.18
_exptl_crystal_size_min 0.12
_refine_diff_density_max 0.564
_refine_diff_density_min -0.267
_refine_diff_density_rms 0.066
_refine_ls_extinction_method none
_refine_ls_goodness_of_fit_ref 1.052
_refine_ls_hydrogen_treatment constr
_refine_ls_matrix_type full
_refine_ls_number_parameters 392
_refine_ls_number_reflns 6279
_refine_ls_number_restraints 0
_refine_ls_restrained_S_all 1.052
_refine_ls_R_factor_all 0.0438
_refine_ls_R_factor_gt 0.0338
_refine_ls_shift/su_max 0.001
_refine_ls_shift/su_mean 0.000
_refine_ls_structure_factor_coef Fsqd
_refine_ls_weighting_details 'calc w=1/[\s^2^(Fo^2^)+(0.0451P)^2^+0.5303P] where P=(Fo^2^+2Fc^2^)/3'
_refine_ls_weighting_scheme calc
_refine_ls_wR_factor_gt 0.0817
_refine_ls_wR_factor_ref 0.0846
_reflns_number_gt 5240
_reflns_number_total 6279
_reflns_threshold_expression I>2\s(I)
_cod_data_source_file b901885a.txt
_cod_data_source_block 1
_cod_original_sg_symbol_H-M 'P 21/c'
_cod_original_formula_sum 'C27.50 H23 Cl2 F10 Ge N3'
_cod_database_code 7001449

loop_
_symmetry_equiv_pos_as_xyz
'x, y, z'
'-x, y+1/2, -z+1/2'
'-x, -y, -z'
'x, -y-1/2, z-1/2'

loop_
_atom_site_label
_atom_site_type_symbol
_atom_site_fract_x
_atom_site_fract_y
_atom_site_fract_z
_atom_site_U_iso_or_equiv
_atom_site_adp_type
_atom_site_occupancy
_atom_site_symmetry_multiplicity
_atom_site_calc_flag
_atom_site_refinement_flags
_atom_site_disorder_assembly
_atom_site_disorder_group
Ge Ge 0.06171(3) 0.732786(9) 0.802903(11) 0.02010(7) Uani 1 1 d . . .
Cl1 Cl 0.28408(7) 0.66529(2) 0.81559(3) 0.02995(13) Uani 1 1 d . . .
Cl2 Cl 0.21666(9) 0.79084(3) 0.72902(3) 0.04323(17) Uani 1 1 d . . .
N3 N -0.1650(3) 0.79040(8) 0.79641(10) 0.0294(4) Uani 1 1 d . . .
C1 C -0.1947(4) 0.82306(13) 0.72470(15) 0.0499(7) Uani 1 1 d . . .
H1A H -0.3125 0.8427 0.7256 0.075 Uiso 1 1 calc R . .
H1B H -0.1902 0.7943 0.6828 0.075 Uiso 1 1 calc R . .
H1C H -0.1012 0.8538 0.7183 0.075 Uiso 1 1 calc R . .
N1 N -0.0943(2) 0.67824(8) 0.76077(10) 0.0249(4) Uani 1 1 d . . .
C11 C -0.3124(3) 0.74657(11) 0.80990(17) 0.0407(6) Uani 1 1 d . . .
H11A H -0.4300 0.7659 0.7999 0.049 Uiso 1 1 calc R . .
H11B H -0.3099 0.7326 0.8628 0.049 Uiso 1 1 calc R . .
C12 C -0.2841(3) 0.69331(11) 0.75686(16) 0.0422(7) Uani 1 1 d . . .
H12A H -0.3578 0.6583 0.7726 0.051 Uiso 1 1 calc R . .
H12B H -0.3183 0.7046 0.7049 0.051 Uiso 1 1 calc R . .
C13 C -0.0412(3) 0.62573(9) 0.72186(12) 0.0224(4) Uani 1 1 d . . .
C14 C 0.0111(3) 0.62804(9) 0.64727(12) 0.0255(5) Uani 1 1 d . . .
C15 C 0.0615(3) 0.57671(10) 0.60823(12) 0.0278(5) Uani 1 1 d . . .
C16 C 0.0626(3) 0.52175(9) 0.64374(12) 0.0282(5) Uani 1 1 d . . .
C17 C 0.0104(3) 0.51782(9) 0.71786(13) 0.0296(5) Uani 1 1 d . . .
C18 C -0.0426(3) 0.56910(10) 0.75556(12) 0.0279(5) Uani 1 1 d . . .
N2 N 0.0656(3) 0.75791(8) 0.90144(9) 0.0263(4) Uani 1 1 d . . .
C21 C -0.1434(3) 0.83393(10) 0.85932(13) 0.0328(5) Uani 1 1 d . . .
H21A H -0.2604 0.8527 0.8713 0.039 Uiso 1 1 calc R . .
H21B H -0.0590 0.8665 0.8448 0.039 Uiso 1 1 calc R . .
C22 C -0.0720(3) 0.80054(10) 0.92695(13) 0.0325(5) Uani 1 1 d . . .
H22A H -0.0196 0.8295 0.9634 0.039 Uiso 1 1 calc R . .
H22B H -0.1703 0.7784 0.9521 0.039 Uiso 1 1 calc R . .
C23 C 0.1591(3) 0.72620(9) 0.95814(11) 0.0255(5) Uani 1 1 d . . .
C24 C 0.0853(3) 0.67682(11) 0.99511(12) 0.0337(5) Uani 1 1 d . . .
C25 C 0.1789(4) 0.64399(11) 1.04819(13) 0.0393(6) Uani 1 1 d . . .
C26 C 0.3517(4) 0.66049(12) 1.06607(12) 0.0385(6) Uani 1 1 d . . .
C27 C 0.4280(3) 0.70997(12) 1.03211(13) 0.0357(6) Uani 1 1 d . . .
C28 C 0.3323(3) 0.74236(10) 0.97919(12) 0.0297(5) Uani 1 1 d . . .
F14 F 0.0136(2) 0.68151(5) 0.61104(7) 0.0390(3) Uani 1 1 d . . .
F15 F 0.1086(2) 0.58049(6) 0.53555(7) 0.0444(4) Uani 1 1 d . . .
F16 F 0.1128(2) 0.47199(6) 0.60591(8) 0.0406(4) Uani 1 1 d . . .
F17 F 0.0137(2) 0.46372(6) 0.75233(8) 0.0475(4) Uani 1 1 d . . .
F18 F -0.0935(2) 0.56414(6) 0.82701(7) 0.0448(4) Uani 1 1 d . . .
F24 F -0.0819(2) 0.65922(7) 0.97666(9) 0.0477(4) Uani 1 1 d . . .
F25 F 0.1028(3) 0.59687(7) 1.08274(9) 0.0590(5) Uani 1 1 d . . .
F26 F 0.4457(2) 0.62906(7) 1.11742(8) 0.0534(4) Uani 1 1 d . . .
F27 F 0.5955(2) 0.72687(8) 1.05085(9) 0.0526(4) Uani 1 1 d . . .
F28 F 0.4121(2) 0.78979(6) 0.94592(8) 0.0397(3) Uani 1 1 d . . .
C2 C 0.4831(4) 0.98903(15) 0.77020(16) 0.0530(8) Uani 1 1 d . . .
H2 H 0.5245 0.9860 0.7199 0.064 Uiso 1 1 calc R . .
C3 C 0.4072(4) 0.94014(13) 0.80427(17) 0.0488(7) Uani 1 1 d . . .
H3 H 0.3955 0.9030 0.7777 0.059 Uiso 1 1 calc R . .
C4 C 0.3480(4) 0.94442(11) 0.87647(15) 0.0408(6) Uani 1 1 d . . .
H4 H 0.2957 0.9101 0.9000 0.049 Uiso 1 1 calc R . .
C5 C 0.3635(3) 0.99809(11) 0.91560(14) 0.0355(6) Uani 1 1 d . . .
H5 H 0.3222 1.0003 0.9660 0.043 Uiso 1 1 calc R . .
C6 C 0.4384(3) 1.04873(11) 0.88260(15) 0.0366(6) Uani 1 1 d . . .
C7 C 0.4999(4) 1.04330(13) 0.80923(16) 0.0477(7) Uani 1 1 d . . .
H7 H 0.5542 1.0771 0.7854 0.057 Uiso 1 1 calc R . .
C8 C 0.4528(5) 1.10763(12) 0.9252(2) 0.0647(10) Uani 1 1 d . . .
H8A H 0.5041 1.1000 0.9751 0.097 Uiso 1 1 calc R . .
H8B H 0.3333 1.1255 0.9305 0.097 Uiso 1 1 calc R . .
H8C H 0.5304 1.1356 0.8976 0.097 Uiso 1 1 calc R . .
C31 C 0.3834(9) 0.5030(3) 0.9678(4) 0.0469(14) Uiso 0.50 1 d P A -1
C32 C 0.5453(10) 0.5355(2) 0.9543(4) 0.0371(12) Uiso 0.50 1 d P A -1
H32 H 0.5506 0.5646 0.9151 0.044 Uiso 0.50 1 calc PR A -1
C33 C 0.7009(13) 0.5241(4) 1.0006(5) 0.075(2) Uiso 0.50 1 d P A -1
H33 H 0.8127 0.5437 0.9929 0.090 Uiso 0.50 1 calc PR A -1
C34 C 0.6737(13) 0.4823(4) 1.0567(5) 0.0649(19) Uiso 0.50 1 d P A -1
H34 H 0.7713 0.4731 1.0893 0.078 Uiso 0.50 1 calc PR A -1
C35 C 0.5248(11) 0.4552(3) 1.0676(4) 0.0580(18) Uiso 0.50 1 d P A -1
H35 H 0.5195 0.4270 1.1079 0.070 Uiso 0.50 1 calc PR A -1
C36 C 0.3671(12) 0.4640(3) 1.0245(4) 0.0480(15) Uiso 0.50 1 d P A -1
H36 H 0.2579 0.4436 1.0352 0.058 Uiso 0.50 1 calc PR A -1
C37 C 0.2238(11) 0.5126(4) 0.9190(5) 0.077(2) Uiso 0.50 1 d P A -1
H37A H 0.1192 0.5213 0.9503 0.116 Uiso 0.50 1 calc PR A -1
H37B H 0.2012 0.4760 0.8893 0.116 Uiso 0.50 1 calc PR A -1
H37C H 0.2458 0.5468 0.8852 0.116 Uiso 0.50 1 calc PR A -1

loop_
_atom_site_aniso_label
_atom_site_aniso_U_11
_atom_site_aniso_U_22
_atom_site_aniso_U_33
_atom_site_aniso_U_23
_atom_site_aniso_U_13
_atom_site_aniso_U_12
Ge 0.01970(13) 0.02284(12) 0.01775(11) -0.00277(8) 0.00015(8) -0.00336(9)
Cl1 0.0223(3) 0.0369(3) 0.0307(3) -0.0100(2) -0.0018(2) 0.0047(2)
Cl2 0.0427(4) 0.0538(4) 0.0331(3) 0.0139(3) 0.0004(3) -0.0197(3)
N3 0.0297(11) 0.0260(9) 0.0324(10) -0.0079(8) -0.0102(8) 0.0047(8)
C1 0.065(2) 0.0465(15) 0.0378(14) -0.0033(12) -0.0207(14) 0.0214(14)
N1 0.0162(9) 0.0273(9) 0.0313(9) -0.0132(7) 0.0004(7) -0.0020(7)
C11 0.0214(13) 0.0388(13) 0.0620(17) -0.0233(12) 0.0009(12) 0.0019(10)
C12 0.0196(13) 0.0414(14) 0.0655(18) -0.0283(13) -0.0043(12) 0.0010(10)
C13 0.0176(11) 0.0238(10) 0.0259(10) -0.0074(8) -0.0017(8) -0.0019(8)
C14 0.0304(13) 0.0209(10) 0.0251(11) -0.0012(8) -0.0032(9) 0.0034(9)
C15 0.0331(13) 0.0305(11) 0.0199(10) -0.0054(8) -0.0010(9) 0.0019(10)
C16 0.0310(13) 0.0217(10) 0.0319(11) -0.0093(8) -0.0020(10) 0.0021(9)
C17 0.0329(14) 0.0193(10) 0.0366(12) 0.0033(9) -0.0020(10) -0.0035(9)
C18 0.0263(12) 0.0337(12) 0.0237(11) -0.0025(9) 0.0040(9) -0.0044(10)
N2 0.0302(11) 0.0301(9) 0.0184(8) -0.0060(7) -0.0029(8) 0.0053(8)
C21 0.0370(14) 0.0252(11) 0.0362(12) -0.0122(9) -0.0072(11) 0.0043(10)
C22 0.0353(14) 0.0317(12) 0.0306(12) -0.0113(9) 0.0008(10) 0.0043(10)
C23 0.0299(13) 0.0294(11) 0.0172(10) -0.0052(8) -0.0020(9) 0.0030(9)
C24 0.0376(15) 0.0380(13) 0.0255(11) -0.0028(10) 0.0006(10) 0.0005(11)
C25 0.0571(19) 0.0336(12) 0.0273(12) 0.0047(10) 0.0083(12) 0.0016(12)
C26 0.0503(17) 0.0464(14) 0.0186(11) -0.0027(10) -0.0020(11) 0.0188(13)
C27 0.0316(14) 0.0510(14) 0.0245(11) -0.0113(10) -0.0057(10) 0.0074(12)
C28 0.0359(14) 0.0323(12) 0.0207(10) -0.0051(9) 0.0012(10) 0.0018(10)
F14 0.0648(10) 0.0239(6) 0.0283(7) 0.0025(5) 0.0008(7) 0.0057(6)
F15 0.0720(11) 0.0387(8) 0.0226(7) -0.0051(6) 0.0085(7) 0.0094(7)
F16 0.0523(10) 0.0251(7) 0.0445(8) -0.0123(6) 0.0011(7) 0.0075(6)
F17 0.0695(12) 0.0250(7) 0.0479(9) 0.0079(6) 0.0041(8) -0.0015(7)
F18 0.0629(11) 0.0414(8) 0.0302(7) 0.0021(6) 0.0171(7) -0.0075(7)
F24 0.0426(9) 0.0490(9) 0.0515(9) 0.0070(7) -0.0028(7) -0.0155(7)
F25 0.0848(14) 0.0462(9) 0.0462(9) 0.0171(7) 0.0077(9) -0.0036(9)
F26 0.0729(12) 0.0599(10) 0.0273(7) 0.0024(7) -0.0077(7) 0.0301(9)
F27 0.0369(9) 0.0769(11) 0.0439(9) -0.0034(8) -0.0147(7) 0.0045(8)
F28 0.0379(9) 0.0441(8) 0.0371(8) 0.0003(6) -0.0030(6) -0.0098(7)
C2 0.0436(18) 0.079(2) 0.0365(14) 0.0051(14) 0.0065(13) 0.0174(16)
C3 0.0428(17) 0.0470(15) 0.0564(18) -0.0111(13) -0.0091(14) 0.0113(13)
C4 0.0352(15) 0.0342(13) 0.0529(16) 0.0093(12) -0.0074(12) -0.0018(11)
C5 0.0328(14) 0.0436(14) 0.0302(12) 0.0068(10) -0.0025(10) 0.0027(11)
C6 0.0307(14) 0.0317(12) 0.0472(14) 0.0059(11) -0.0172(11) 0.0026(10)
C7 0.0300(15) 0.0564(17) 0.0568(17) 0.0338(14) -0.0037(13) -0.0004(13)
C8 0.069(2) 0.0365(15) 0.088(2) -0.0072(15) -0.0411(19) 0.0074(15)

loop_
_atom_type_symbol
_atom_type_description
_atom_type_scat_dispersion_real
_atom_type_scat_dispersion_imag
_atom_type_scat_source
C C 0.0033 0.0016 'International Tables Vol C Tables 4.2.6.8 and 6.1.1.4'
H H 0.0000 0.0000 'International Tables Vol C Tables 4.2.6.8 and 6.1.1.4'
N N 0.0061 0.0033 'International Tables Vol C Tables 4.2.6.8 and 6.1.1.4'
F F 0.0171 0.0103 'International Tables Vol C Tables 4.2.6.8 and 6.1.1.4'
Cl Cl 0.1484 0.1585 'International Tables Vol C Tables 4.2.6.8 and 6.1.1.4'
Ge Ge 0.1547 1.8001 'International Tables Vol C Tables 4.2.6.8 and 6.1.1.4'

loop_
_geom_angle_atom_site_label_1
_geom_angle_atom_site_label_2
_geom_angle_atom_site_label_3
_geom_angle
_geom_angle_site_symmetry_1
_geom_angle_site_symmetry_3
_geom_angle_publ_flag
N1 Ge N2 126.55(8) . . ?
N1 Ge N3 82.37(8) . . ?
N2 Ge N3 83.11(8) . . ?
N1 Ge Cl2 118.60(6) . . ?
N2 Ge Cl2 113.11(6) . . ?
N3 Ge Cl2 92.24(6) . . ?
N1 Ge Cl1 94.15(6) . . ?
N2 Ge Cl1 95.52(6) . . ?
N3 Ge Cl1 174.35(6) . . ?
Cl2 Ge Cl1 93.34(3) . . ?
C1 N3 C21 110.46(18) . . ?
C1 N3 C11 110.4(2) . . ?
C21 N3 C11 112.24(19) . . ?
C1 N3 Ge 117.12(16) . . ?
C21 N3 Ge 105.29(14) . . ?
C11 N3 Ge 101.01(13) . . ?
N3 C1 H1A 109.5 . . ?
N3 C1 H1B 109.5 . . ?
H1A C1 H1B 109.5 . . ?
N3 C1 H1C 109.5 . . ?
H1A C1 H1C 109.5 . . ?
H1B C1 H1C 109.5 . . ?
C13 N1 C12 116.12(17) . . ?
C13 N1 Ge 124.25(14) . . ?
C12 N1 Ge 119.00(14) . . ?
N3 C11 C12 107.4(2) . . ?
N3 C11 H11A 110.2 . . ?
C12 C11 H11A 110.2 . . ?
N3 C11 H11B 110.2 . . ?
C12 C11 H11B 110.2 . . ?
H11A C11 H11B 108.5 . . ?
N1 C12 C11 106.52(19) . . ?
N1 C12 H12A 110.4 . . ?
C11 C12 H12A 110.4 . . ?
N1 C12 H12B 110.4 . . ?
C11 C12 H12B 110.4 . . ?
H12A C12 H12B 108.6 . . ?
C14 C13 C18 116.73(18) . . ?
C14 C13 N1 121.42(19) . . ?
C18 C13 N1 121.83(19) . . ?
F14 C14 C15 118.34(19) . . ?
F14 C14 C13 119.71(18) . . ?
C15 C14 C13 121.96(19) . . ?
F15 C15 C16 119.89(18) . . ?
F15 C15 C14 120.35(19) . . ?
C16 C15 C14 119.76(19) . . ?
F16 C16 C15 119.71(19) . . ?
F16 C16 C17 120.53(19) . . ?
C15 C16 C17 119.76(19) . . ?
F17 C17 C18 121.0(2) . . ?
F17 C17 C16 119.21(19) . . ?
C18 C17 C16 119.82(19) . . ?
F18 C18 C17 118.8(2) . . ?
F18 C18 C13 119.28(19) . . ?
C17 C18 C13 121.94(19) . . ?
C23 N2 C22 116.24(17) . . ?
C23 N2 Ge 122.53(14) . . ?
C22 N2 Ge 118.74(14) . . ?
N3 C21 C22 108.80(17) . . ?
N3 C21 H21A 109.9 . . ?
C22 C21 H21A 109.9 . . ?
N3 C21 H21B 109.9 . . ?
C22 C21 H21B 109.9 . . ?
H21A C21 H21B 108.3 . . ?
N2 C22 C21 108.20(18) . . ?
N2 C22 H22A 110.1 . . ?
C21 C22 H22A 110.1 . . ?
N2 C22 H22B 110.1 . . ?
C21 C22 H22B 110.1 . . ?
H22A C22 H22B 108.4 . . ?
C24 C23 C28 116.3(2) . . ?
C24 C23 N2 122.2(2) . . ?
C28 C23 N2 121.4(2) . . ?
F24 C24 C25 118.8(2) . . ?
F24 C24 C23 118.7(2) . . ?
C25 C24 C23 122.5(2) . . ?
F25 C25 C26 119.9(2) . . ?
F25 C25 C24 120.7(3) . . ?
C26 C25 C24 119.4(2) . . ?
F26 C26 C27 119.6(3) . . ?
F26 C26 C25 120.4(2) . . ?
C27 C26 C25 119.9(2) . . ?
F27 C27 C26 119.9(2) . . ?
F27 C27 C28 120.2(2) . . ?
C26 C27 C28 119.9(2) . . ?
F28 C28 C27 118.4(2) . . ?
F28 C28 C23 119.6(2) . . ?
C27 C28 C23 121.9(2) . . ?
C3 C2 C7 119.8(3) . . ?
C3 C2 H2 120.1 . . ?
C7 C2 H2 120.1 . . ?
C2 C3 C4 120.1(3) . . ?
C2 C3 H3 120.0 . . ?
C4 C3 H3 120.0 . . ?
C3 C4 C5 120.5(2) . . ?
C3 C4 H4 119.7 . . ?
C5 C4 H4 119.7 . . ?
C4 C5 C6 120.9(2) . . ?
C4 C5 H5 119.5 . . ?
C6 C5 H5 119.5 . . ?
C5 C6 C7 117.7(2) . . ?
C5 C6 C8 120.8(3) . . ?
C7 C6 C8 121.5(3) . . ?
C2 C7 C6 120.9(2) . . ?
C2 C7 H7 119.5 . . ?
C6 C7 H7 119.5 . . ?
C6 C8 H8A 109.5 . . ?
C6 C8 H8B 109.5 . . ?
H8A C8 H8B 109.5 . . ?
C6 C8 H8C 109.5 . . ?
H8A C8 H8C 109.5 . . ?
H8B C8 H8C 109.5 . . ?
C36 C31 C32 122.2(7) . . ?
C36 C31 C37 117.4(7) . . ?
C32 C31 C37 120.4(7) . . ?
C31 C32 C33 119.7(6) . . ?
C31 C32 H32 120.2 . . ?
C33 C32 H32 120.2 . . ?
C34 C33 C32 114.3(9) . . ?
C34 C33 H33 122.8 . . ?
C32 C33 H33 122.8 . . ?
C35 C34 C33 123.7(10) . . ?
C35 C34 H34 118.1 . . ?
C33 C34 H34 118.1 . . ?
C34 C35 C36 125.1(8) . . ?
C34 C35 H35 117.4 . . ?
C36 C35 H35 117.4 . . ?
C31 C36 C35 114.9(7) . . ?
C31 C36 H36 122.6 . . ?
C35 C36 H36 122.6 . . ?

loop_
_geom_bond_atom_site_label_1
_geom_bond_atom_site_label_2
_geom_bond_distance
_geom_bond_site_symmetry_2
_geom_bond_publ_flag
Ge N1 1.8325(17) . ?
Ge N2 1.8385(17) . ?
Ge N3 2.1182(19) . ?
Ge Cl2 2.1719(6) . ?
Ge Cl1 2.2400(6) . ?
N3 C1 1.481(3) . ?
N3 C21 1.483(3) . ?
N3 C11 1.485(3) . ?
C1 H1A 0.9800 . ?
C1 H1B 0.9800 . ?
C1 H1C 0.9800 . ?
N1 C13 1.408(2) . ?
N1 C12 1.455(3) . ?
C11 C12 1.523(3) . ?
C11 H11A 0.9900 . ?
C11 H11B 0.9900 . ?
C12 H12A 0.9900 . ?
C12 H12B 0.9900 . ?
C13 C14 1.385(3) . ?
C13 C18 1.387(3) . ?
C14 F14 1.345(2) . ?
C14 C15 1.382(3) . ?
C15 F15 1.344(2) . ?
C15 C16 1.368(3) . ?
C16 F16 1.343(2) . ?
C16 C17 1.379(3) . ?
C17 F17 1.343(2) . ?
C17 C18 1.375(3) . ?
C18 F18 1.332(2) . ?
N2 C23 1.410(3) . ?
N2 C22 1.465(3) . ?
C21 C22 1.506(3) . ?
C21 H21A 0.9900 . ?
C21 H21B 0.9900 . ?
C22 H22A 0.9900 . ?
C22 H22B 0.9900 . ?
C23 C24 1.388(3) . ?
C23 C28 1.389(3) . ?
C24 F24 1.346(3) . ?
C24 C25 1.378(3) . ?
C25 F25 1.336(3) . ?
C25 C26 1.375(4) . ?
C26 F26 1.342(3) . ?
C26 C27 1.373(4) . ?
C27 F27 1.344(3) . ?
C27 C28 1.379(3) . ?
C28 F28 1.343(3) . ?
C2 C3 1.362(4) . ?
C2 C7 1.390(4) . ?
C2 H2 0.9500 . ?
C3 C4 1.363(4) . ?
C3 H3 0.9500 . ?
C4 C5 1.379(4) . ?
C4 H4 0.9500 . ?
C5 C6 1.382(3) . ?
C5 H5 0.9500 . ?
C6 C7 1.390(4) . ?
C6 C8 1.509(4) . ?
C7 H7 0.9500 . ?
C8 H8A 0.9800 . ?
C8 H8B 0.9800 . ?
C8 H8C 0.9800 . ?
C31 C36 1.332(10) . ?
C31 C32 1.427(9) . ?
C31 C37 1.485(10) . ?
C32 C33 1.442(11) . ?
C32 H32 0.9500 . ?
C33 C34 1.375(12) . ?
C33 H33 0.9500 . ?
C34 C35 1.276(10) . ?
C34 H34 0.9500 . ?
C35 C36 1.414(10) . ?
C35 H35 0.9500 . ?
C36 H36 0.9500 . ?
C37 H37A 0.9800 . ?
C37 H37B 0.9800 . ?
C37 H37C 0.9800 . ?
